data_4340730
loop_
_publ_author_name
'Abe, Tsukasa'
'Morimoto, Yuma'
'Tano, Tetsuro'
'Mieda, Kaoru'
'Sugimoto, Hideki'
'Fujieda, Nobutaka'
'Ogura, Takashi'
'Itoh, Shinobu'

_publ_section_title
;
 Geometric control of nuclearity in copper(i)/dioxygen chemistry.
;
_journal_issue 16
_journal_name_full 'Inorganic chemistry'
_journal_page_first 8786
_journal_page_last 8794
_journal_paper_doi 10.1021/ic501461n
_journal_volume 53
_journal_year 2014
_chemical_formula_sum 'C19 H25 Cl2 Cu N3'
_chemical_formula_weight 449.88
_space_group_IT_number 2
_symmetry_cell_setting triclinic
_symmetry_Int_Tables_number 2
_symmetry_space_group_name_Hall '-P 1'
_symmetry_space_group_name_H-M 'P -1'
_atom_sites_solution_hydrogens geom
_atom_sites_solution_primary direct
_atom_sites_solution_secondary difmap
_cell_angle_alpha 103.3348(12)
_cell_angle_beta 107.8659(10)
_cell_angle_gamma 107.1679(12)
_cell_formula_units_Z 4
_cell_length_a 11.4341(4)
_cell_length_b 13.7012(6)
_cell_length_c 14.2858(5)
_cell_measurement_reflns_used 15607
_cell_measurement_temperature 103
_cell_measurement_theta_max 27.49
_cell_measurement_theta_min 3.02
_cell_volume 1904.01(13)
_computing_cell_refinement 'RAPID AUTO'
_computing_data_collection 'RAPID AUTO (Rigaku, ????)'
_computing_data_reduction 'RAPID AUTO'
_computing_molecular_graphics 'CrystalStructure 4.0'
_computing_publication_material 'CrystalStructure 4.0 (Rigaku, 2010)'
_computing_structure_refinement 'SHELXL97 (Sheldrick, 2008)'
_computing_structure_solution 'SHELXS97 (Sheldrick, 2008)'
_diffrn_ambient_temperature 103
_diffrn_detector_area_resol_mean 10.000
_diffrn_measured_fraction_theta_full 0.989
_diffrn_measured_fraction_theta_max 0.989
_diffrn_measurement_device_type 'Rigaku R-AXIS RAPID'
_diffrn_measurement_method \w
_diffrn_radiation_type 'Mo K\a'
_diffrn_radiation_wavelength 0.71075
_diffrn_reflns_av_R_equivalents 0.0275
_diffrn_reflns_limit_h_max 14
_diffrn_reflns_limit_h_min -14
_diffrn_reflns_limit_k_max 17
_diffrn_reflns_limit_k_min -17
_diffrn_reflns_limit_l_max 18
_diffrn_reflns_limit_l_min -18
_diffrn_reflns_number 18704
_diffrn_reflns_theta_full 27.48
_diffrn_reflns_theta_max 27.48
_diffrn_standards_number 0
_exptl_absorpt_coefficient_mu 1.434
_exptl_absorpt_correction_T_max 0.866
_exptl_absorpt_correction_T_min 0.755
_exptl_absorpt_correction_type multi-scan
_exptl_absorpt_process_details 'ABSCOR (Rigaku, 1995)'
_exptl_crystal_colour unknown
_exptl_crystal_density_diffrn 1.500
_exptl_crystal_density_method 'not measured'
_exptl_crystal_description block
_exptl_crystal_F_000 892.00
_exptl_crystal_size_max 0.300
_exptl_crystal_size_mid 0.200
_exptl_crystal_size_min 0.100
_refine_diff_density_max 0.990
_refine_diff_density_min -0.590
_refine_ls_extinction_method none
_refine_ls_goodness_of_fit_ref 0.931
_refine_ls_hydrogen_treatment constr
_refine_ls_number_parameters 451
_refine_ls_number_reflns 8631
_refine_ls_number_restraints 0
_refine_ls_R_factor_gt 0.0341
_refine_ls_shift/su_max 0.001
_refine_ls_structure_factor_coef Fsqd
_refine_ls_weighting_details 'w = 1/[\s^2^(Fo^2^)+(0.1000P)^2^+0.0000P] where P=(Fo^2^+2Fc^2^)/3'
_refine_ls_weighting_scheme calc
_refine_ls_wR_factor_ref 0.1230
_reflns_number_gt 7152
_reflns_number_total 8631
_reflns_threshold_expression F^2^>2.0\s(F^2^)
_cod_data_source_file ic501461n_si_001.cif
_cod_data_source_block CuIIL6Cl2
_cod_depositor_comments 'Adding full bibliography for 4340728--4340732.cif.'
_cod_original_cell_volume 1904.02(13)
_cod_database_code 4340730

loop_
_symmetry_equiv_pos_site_id
_symmetry_equiv_pos_as_xyz
1 +X,+Y,+Z
2 -X,-Y,-Z

loop_
_atom_site_label
_atom_site_type_symbol
_atom_site_fract_x
_atom_site_fract_y
_atom_site_fract_z
_atom_site_U_iso_or_equiv
_atom_site_adp_type
_atom_site_occupancy
_atom_site_symmetry_multiplicity
_atom_site_calc_flag
_atom_site_refinement_flags
Cu1 Cu 0.25968(3) 0.05713(2) 0.16715(2) 0.01274(9) Uani 1.0 2 d .
Cu2 Cu 0.24534(3) 0.59444(2) 0.34240(2) 0.01314(9) Uani 1.0 2 d .
Cl1 Cl 0.45607(6) 0.03932(5) 0.26889(4) 0.01909(13) Uani 1.0 2 d .
Cl2 Cl 0.05900(6) -0.08022(5) 0.13928(4) 0.01897(13) Uani 1.0 2 d .
Cl3 Cl 0.04741(6) 0.43788(5) 0.23840(4) 0.02040(14) Uani 1.0 2 d .
Cl4 Cl 0.44099(6) 0.56323(5) 0.36709(4) 0.01853(13) Uani 1.0 2 d .
N1 N 0.26933(19) -0.01624(16) 0.02994(15) 0.0155(4) Uani 1.0 2 d .
N2 N 0.28800(19) 0.20472(16) 0.14610(14) 0.0143(4) Uani 1.0 2 d .
N3 N 0.25731(19) 0.16345(16) 0.29610(15) 0.0145(4) Uani 1.0 2 d .
N4 N 0.2352(2) 0.58146(16) 0.47889(15) 0.0161(4) Uani 1.0 2 d .
N5 N 0.2380(2) 0.74633(16) 0.37266(15) 0.0154(4) Uani 1.0 2 d .
N6 N 0.25386(19) 0.64413(16) 0.21611(15) 0.0147(4) Uani 1.0 2 d .
C1 C 0.1690(3) 0.2238(3) 0.1522(2) 0.0227(6) Uani 1.0 2 d .
C2 C 0.1487(3) 0.1969(2) 0.24648(19) 0.0203(5) Uani 1.0 2 d .
C3 C 0.4065(3) 0.2835(2) 0.24250(18) 0.0200(5) Uani 1.0 2 d .
C4 C 0.3870(3) 0.25937(19) 0.33752(17) 0.0168(5) Uani 1.0 2 d .
C5 C 0.3036(3) 0.2131(2) 0.04946(18) 0.0177(5) Uani 1.0 2 d .
C6 C 0.3975(3) 0.16163(19) 0.02583(18) 0.0174(5) Uani 1.0 2 d .
C7 C 0.3377(3) 0.03873(19) -0.01671(17) 0.0156(5) Uani 1.0 2 d .
C8 C 0.3564(3) -0.0162(2) -0.10235(17) 0.0183(5) Uani 1.0 2 d .
C9 C 0.3001(3) -0.1287(2) -0.14417(18) 0.0207(5) Uani 1.0 2 d .
C10 C 0.2283(3) -0.1854(2) -0.09713(19) 0.0223(6) Uani 1.0 2 d .
C11 C 0.2163(3) -0.1266(2) -0.01073(19) 0.0197(5) Uani 1.0 2 d .
C12 C 0.2387(3) 0.11770(19) 0.37677(18) 0.0171(5) Uani 1.0 2 d .
C13 C 0.2411(3) 0.1968(2) 0.47362(19) 0.0206(5) Uani 1.0 2 d .
C14 C 0.2085(3) 0.13990(18) 0.54643(17) 0.0140(5) Uani 1.0 2 d .
C15 C 0.2806(3) 0.0824(2) 0.58726(17) 0.0174(5) Uani 1.0 2 d .
C16 C 0.2509(3) 0.0323(2) 0.65596(18) 0.0189(5) Uani 1.0 2 d .
C17 C 0.1472(3) 0.0384(2) 0.68566(18) 0.0187(5) Uani 1.0 2 d .
C18 C 0.0742(3) 0.0943(2) 0.64540(18) 0.0190(5) Uani 1.0 2 d .
C19 C 0.1038(3) 0.14443(19) 0.57645(18) 0.0164(5) Uani 1.0 2 d .
C20 C 0.1254(3) 0.7350(3) 0.27914(18) 0.0218(6) Uani 1.0 2 d .
C21 C 0.1303(3) 0.6651(2) 0.18072(18) 0.0189(5) Uani 1.0 2 d .
C22 C 0.3646(3) 0.8122(2) 0.3695(2) 0.0224(6) Uani 1.0 2 d .
C23 C 0.3706(3) 0.75058(19) 0.26697(18) 0.0192(5) Uani 1.0 2 d .
C24 C 0.2261(3) 0.79460(19) 0.47101(18) 0.0178(5) Uani 1.0 2 d .
C25 C 0.1248(3) 0.7104(2) 0.49111(19) 0.0180(5) Uani 1.0 2 d .
C26 C 0.1724(3) 0.62970(19) 0.52872(17) 0.0157(5) Uani 1.0 2 d .
C27 C 0.1497(3) 0.6047(2) 0.61204(18) 0.0183(5) Uani 1.0 2 d .
C28 C 0.1930(3) 0.5305(2) 0.64719(18) 0.0190(5) Uani 1.0 2 d .
C29 C 0.2605(3) 0.4828(2) 0.59764(19) 0.0206(5) Uani 1.0 2 d .
C30 C 0.2786(3) 0.5097(2) 0.51418(18) 0.0186(5) Uani 1.0 2 d .
C31 C 0.2626(3) 0.56461(19) 0.13194(17) 0.0165(5) Uani 1.0 2 d .
C32 C 0.2545(3) 0.5934(2) 0.03214(18) 0.0201(5) Uani 1.0 2 d .
C33 C 0.2817(3) 0.5132(2) -0.04175(17) 0.0162(5) Uani 1.0 2 d .
C34 C 0.3778(3) 0.5494(2) -0.08106(18) 0.0202(5) Uani 1.0 2 d .
C35 C 0.4032(3) 0.4767(3) -0.14895(18) 0.0217(5) Uani 1.0 2 d .
C36 C 0.3325(3) 0.3650(3) -0.17967(18) 0.0226(6) Uani 1.0 2 d .
C37 C 0.2378(3) 0.3274(2) -0.14062(18) 0.0211(5) Uani 1.0 2 d .
C38 C 0.2121(3) 0.4009(2) -0.07293(18) 0.0181(5) Uani 1.0 2 d .
H1A H 0.0890 0.1766 0.0865 0.0273 Uiso 1.0 2 calc R
H1B H 0.1830 0.3009 0.1618 0.0273 Uiso 1.0 2 calc R
H2A H 0.1527 0.2617 0.2975 0.0244 Uiso 1.0 2 calc R
H2B H 0.0603 0.1369 0.2225 0.0244 Uiso 1.0 2 calc R
H3A H 0.4157 0.3591 0.2488 0.0241 Uiso 1.0 2 calc R
H3B H 0.4886 0.2758 0.2391 0.0241 Uiso 1.0 2 calc R
H4A H 0.4615 0.2426 0.3773 0.0201 Uiso 1.0 2 calc R
H4B H 0.3848 0.3234 0.3850 0.0201 Uiso 1.0 2 calc R
H5A H 0.3393 0.2910 0.0571 0.0212 Uiso 1.0 2 calc R
H5B H 0.2149 0.1763 -0.0103 0.0212 Uiso 1.0 2 calc R
H6A H 0.4260 0.1879 -0.0258 0.0208 Uiso 1.0 2 calc R
H6B H 0.4784 0.1870 0.0912 0.0208 Uiso 1.0 2 calc R
H8 H 0.4081 0.0240 -0.1321 0.0219 Uiso 1.0 2 calc R
H9 H 0.3101 -0.1667 -0.2039 0.0249 Uiso 1.0 2 calc R
H10 H 0.1884 -0.2630 -0.1239 0.0268 Uiso 1.0 2 calc R
H11 H 0.1683 -0.1656 0.0219 0.0237 Uiso 1.0 2 calc R
H12A H 0.3099 0.0907 0.4006 0.0205 Uiso 1.0 2 calc R
H12B H 0.1519 0.0540 0.3438 0.0205 Uiso 1.0 2 calc R
H13A H 0.3309 0.2569 0.5119 0.0248 Uiso 1.0 2 calc R
H13B H 0.1754 0.2290 0.4506 0.0248 Uiso 1.0 2 calc R
H15 H 0.3514 0.0774 0.5677 0.0208 Uiso 1.0 2 calc R
H16 H 0.3016 -0.0063 0.6829 0.0226 Uiso 1.0 2 calc R
H17 H 0.1271 0.0045 0.7330 0.0224 Uiso 1.0 2 calc R
H18 H 0.0030 0.0986 0.6649 0.0228 Uiso 1.0 2 calc R
H19 H 0.0522 0.1824 0.5492 0.0197 Uiso 1.0 2 calc R
H20A H 0.1332 0.8079 0.2757 0.0261 Uiso 1.0 2 calc R
H20B H 0.0392 0.6996 0.2836 0.0261 Uiso 1.0 2 calc R
H21A H 0.0505 0.5954 0.1452 0.0227 Uiso 1.0 2 calc R
H21B H 0.1323 0.7043 0.1307 0.0227 Uiso 1.0 2 calc R
H22A H 0.4421 0.8217 0.4313 0.0269 Uiso 1.0 2 calc R
H22B H 0.3669 0.8853 0.3707 0.0269 Uiso 1.0 2 calc R
H23A H 0.3668 0.7933 0.2197 0.0230 Uiso 1.0 2 calc R
H23B H 0.4549 0.7389 0.2829 0.0230 Uiso 1.0 2 calc R
H24A H 0.1981 0.8558 0.4668 0.0213 Uiso 1.0 2 calc R
H24B H 0.3145 0.8242 0.5305 0.0213 Uiso 1.0 2 calc R
H25A H 0.0997 0.7495 0.5442 0.0215 Uiso 1.0 2 calc R
H25B H 0.0431 0.6698 0.4252 0.0215 Uiso 1.0 2 calc R
H27 H 0.1042 0.6387 0.6450 0.0220 Uiso 1.0 2 calc R
H28 H 0.1771 0.5124 0.7037 0.0228 Uiso 1.0 2 calc R
H29 H 0.2934 0.4327 0.6208 0.0248 Uiso 1.0 2 calc R
H30 H 0.3236 0.4763 0.4800 0.0223 Uiso 1.0 2 calc R
H31A H 0.1894 0.4929 0.1109 0.0198 Uiso 1.0 2 calc R
H31B H 0.3482 0.5564 0.1611 0.0198 Uiso 1.0 2 calc R
H32A H 0.1645 0.5916 -0.0039 0.0241 Uiso 1.0 2 calc R
H32B H 0.3210 0.6682 0.0523 0.0241 Uiso 1.0 2 calc R
H34 H 0.4267 0.6256 -0.0608 0.0242 Uiso 1.0 2 calc R
H35 H 0.4691 0.5032 -0.1746 0.0260 Uiso 1.0 2 calc R
H36 H 0.3488 0.3149 -0.2270 0.0271 Uiso 1.0 2 calc R
H37 H 0.1902 0.2512 -0.1602 0.0253 Uiso 1.0 2 calc R
H38 H 0.1460 0.3741 -0.0475 0.0217 Uiso 1.0 2 calc R

loop_
_atom_site_aniso_label
_atom_site_aniso_U_11
_atom_site_aniso_U_22
_atom_site_aniso_U_33
_atom_site_aniso_U_12
_atom_site_aniso_U_13
_atom_site_aniso_U_23
Cu1 0.01516(16) 0.01054(15) 0.01236(14) 0.00432(11) 0.00666(12) 0.00324(11)
Cu2 0.01645(16) 0.01240(15) 0.01296(15) 0.00760(12) 0.00760(12) 0.00387(11)
Cl1 0.0189(3) 0.0221(3) 0.0183(3) 0.0115(3) 0.0071(3) 0.0068(3)
Cl2 0.0170(3) 0.0174(3) 0.0168(3) 0.0008(3) 0.0075(3) 0.0029(3)
Cl3 0.0193(3) 0.0163(3) 0.0202(3) 0.0020(3) 0.0088(3) 0.0027(3)
Cl4 0.0181(3) 0.0235(3) 0.0181(3) 0.0126(3) 0.0087(3) 0.0070(3)
N1 0.0167(10) 0.0124(10) 0.0155(9) 0.0050(8) 0.0067(8) 0.0024(8)
N2 0.0160(10) 0.0140(10) 0.0150(9) 0.0072(8) 0.0078(8) 0.0050(8)
N3 0.0174(10) 0.0121(9) 0.0152(9) 0.0061(8) 0.0088(8) 0.0038(8)
N4 0.0186(10) 0.0160(10) 0.0143(9) 0.0076(8) 0.0074(8) 0.0041(8)
N5 0.0192(10) 0.0131(10) 0.0152(9) 0.0071(8) 0.0086(8) 0.0038(8)
N6 0.0163(10) 0.0125(9) 0.0172(9) 0.0069(8) 0.0088(8) 0.0042(8)
C1 0.0251(14) 0.0296(14) 0.0249(13) 0.0202(12) 0.0135(11) 0.0124(12)
C2 0.0212(13) 0.0214(13) 0.0258(12) 0.0130(11) 0.0130(11) 0.0104(11)
C3 0.0240(13) 0.0142(12) 0.0170(11) 0.0021(10) 0.0092(10) 0.0026(10)
C4 0.0166(12) 0.0132(11) 0.0146(11) 0.0027(9) 0.0049(10) 0.0006(9)
C5 0.0229(13) 0.0170(12) 0.0166(11) 0.0094(10) 0.0087(10) 0.0089(10)
C6 0.0174(12) 0.0181(12) 0.0186(11) 0.0064(10) 0.0104(10) 0.0061(10)
C7 0.0146(11) 0.0173(12) 0.0134(10) 0.0059(9) 0.0053(9) 0.0042(9)
C8 0.0196(12) 0.0240(13) 0.0132(11) 0.0099(10) 0.0074(10) 0.0072(10)
C9 0.0251(13) 0.0224(13) 0.0124(11) 0.0100(11) 0.0073(10) 0.0017(10)
C10 0.0230(13) 0.0167(12) 0.0210(12) 0.0057(10) 0.0075(11) 0.0005(10)
C11 0.0198(12) 0.0162(12) 0.0184(11) 0.0033(10) 0.0069(10) 0.0042(10)
C12 0.0222(13) 0.0143(11) 0.0169(11) 0.0064(10) 0.0104(10) 0.0068(10)
C13 0.0270(14) 0.0149(12) 0.0205(12) 0.0074(10) 0.0129(11) 0.0038(10)
C14 0.0161(11) 0.0114(10) 0.0111(10) 0.0035(9) 0.0059(9) -0.0002(9)
C15 0.0146(11) 0.0205(12) 0.0139(10) 0.0069(10) 0.0060(9) 0.0005(10)
C16 0.0204(13) 0.0192(12) 0.0157(11) 0.0098(10) 0.0063(10) 0.0029(10)
C17 0.0238(13) 0.0180(12) 0.0149(11) 0.0073(10) 0.0102(10) 0.0051(10)
C18 0.0172(12) 0.0181(12) 0.0184(11) 0.0054(10) 0.0093(10) 0.0000(10)
C19 0.0185(12) 0.0150(11) 0.0162(11) 0.0082(10) 0.0084(10) 0.0025(9)
C20 0.0288(14) 0.0261(14) 0.0194(12) 0.0191(12) 0.0116(11) 0.0101(11)
C21 0.0223(13) 0.0185(12) 0.0170(11) 0.0114(10) 0.0068(10) 0.0054(10)
C22 0.0248(14) 0.0142(12) 0.0248(13) 0.0029(10) 0.0132(11) 0.0027(10)
C23 0.0209(12) 0.0149(12) 0.0215(12) 0.0036(10) 0.0125(11) 0.0051(10)
C24 0.0238(13) 0.0149(11) 0.0164(11) 0.0096(10) 0.0100(10) 0.0036(10)
C25 0.0198(12) 0.0204(12) 0.0197(11) 0.0135(10) 0.0110(10) 0.0063(10)
C26 0.0135(11) 0.0173(12) 0.0135(10) 0.0052(9) 0.0049(9) 0.0027(9)
C27 0.0168(12) 0.0192(12) 0.0172(11) 0.0058(10) 0.0086(10) 0.0026(10)
C28 0.0200(12) 0.0207(12) 0.0152(11) 0.0058(10) 0.0080(10) 0.0060(10)
C29 0.0253(13) 0.0196(12) 0.0205(12) 0.0114(11) 0.0099(11) 0.0090(10)
C30 0.0232(13) 0.0194(12) 0.0182(11) 0.0124(10) 0.0112(10) 0.0064(10)
C31 0.0238(13) 0.0148(11) 0.0127(10) 0.0116(10) 0.0081(10) 0.0022(9)
C32 0.0275(14) 0.0190(12) 0.0172(11) 0.0106(11) 0.0112(11) 0.0077(10)
C33 0.0209(12) 0.0186(12) 0.0101(10) 0.0087(10) 0.0063(9) 0.0057(9)
C34 0.0209(13) 0.0206(12) 0.0192(12) 0.0061(10) 0.0095(10) 0.0082(10)
C35 0.0233(13) 0.0299(14) 0.0168(11) 0.0125(11) 0.0105(11) 0.0110(11)
C36 0.0284(14) 0.0250(13) 0.0157(11) 0.0153(12) 0.0080(11) 0.0043(10)
C37 0.0251(13) 0.0169(12) 0.0147(11) 0.0070(10) 0.0042(10) 0.0011(10)
C38 0.0193(12) 0.0191(12) 0.0147(10) 0.0055(10) 0.0072(10) 0.0059(10)

loop_
_atom_type_symbol
_atom_type_description
_atom_type_scat_dispersion_real
_atom_type_scat_dispersion_imag
_atom_type_scat_source
C C 0.0033 0.0016
;
International Tables for Crystallography
(1992, Vol. C, Tables 4.2.6.8 and 6.1.1.4)
;
H H 0.0000 0.0000
;
International Tables for Crystallography
(1992, Vol. C, Table 6.1.1.4)
;
Cl Cl 0.1484 0.1585
;
International Tables for Crystallography
(1992, Vol. C, Tables 4.2.6.8 and 6.1.1.4)
;
Cu Cu 0.3201 1.2651
;
International Tables for Crystallography
(1992, Vol. C, Tables 4.2.6.8 and 6.1.1.4)
;
N N 0.0061 0.0033
;
International Tables for Crystallography
(1992, Vol. C, Tables 4.2.6.8 and 6.1.1.4)
;

loop_
_geom_angle_atom_site_label_1
_geom_angle_atom_site_label_2
_geom_angle_atom_site_label_3
_geom_angle
_geom_angle_publ_flag
Cl1 Cu1 Cl2 114.06(3) yes
Cl1 Cu1 N1 91.81(7) yes
Cl1 Cu1 N2 115.97(6) yes
Cl1 Cu1 N3 94.02(6) yes
Cl2 Cu1 N1 96.12(6) yes
Cl2 Cu1 N2 128.32(7) yes
Cl2 Cu1 N3 92.51(6) yes
N1 Cu1 N2 94.48(9) yes
N1 Cu1 N3 166.59(10) yes
N2 Cu1 N3 72.11(9) yes
Cl3 Cu2 Cl4 114.12(3) yes
Cl3 Cu2 N4 92.88(5) yes
Cl3 Cu2 N5 119.59(6) yes
Cl3 Cu2 N6 94.10(5) yes
Cl4 Cu2 N4 96.19(8) yes
Cl4 Cu2 N5 124.51(6) yes
Cl4 Cu2 N6 91.79(7) yes
N4 Cu2 N5 94.15(10) yes
N4 Cu2 N6 166.21(10) yes
N5 Cu2 N6 72.06(9) yes
Cu1 N1 C7 123.54(15) yes
Cu1 N1 C11 118.1(2) yes
C7 N1 C11 118.0(3) yes
Cu1 N2 C1 103.11(17) yes
Cu1 N2 C3 103.55(17) yes
Cu1 N2 C5 117.41(17) yes
C1 N2 C3 107.9(2) yes
C1 N2 C5 111.5(3) yes
C3 N2 C5 112.4(2) yes
Cu1 N3 C2 102.58(14) yes
Cu1 N3 C4 103.90(17) yes
Cu1 N3 C12 115.31(17) yes
C2 N3 C4 107.8(2) yes
C2 N3 C12 113.5(3) yes
C4 N3 C12 112.73(17) yes
Cu2 N4 C26 123.64(19) yes
Cu2 N4 C30 117.6(2) yes
C26 N4 C30 118.2(3) yes
Cu2 N5 C20 104.98(15) yes
Cu2 N5 C22 101.51(18) yes
Cu2 N5 C24 117.68(18) yes
C20 N5 C22 108.1(3) yes
C20 N5 C24 111.7(3) yes
C22 N5 C24 112.03(17) yes
Cu2 N6 C21 102.64(18) yes
Cu2 N6 C23 103.27(15) yes
Cu2 N6 C31 114.45(18) yes
C21 N6 C23 108.4(2) yes
C21 N6 C31 113.20(17) yes
C23 N6 C31 113.8(3) yes
N2 C1 C2 107.9(3) yes
N3 C2 C1 107.3(3) yes
N2 C3 C4 108.2(2) yes
N3 C4 C3 107.12(16) yes
N2 C5 C6 111.9(3) yes
C5 C6 C7 114.5(2) yes
N1 C7 C6 119.6(3) yes
N1 C7 C8 121.3(3) yes
C6 C7 C8 119.2(3) yes
C7 C8 C9 120.2(3) yes
C8 C9 C10 118.6(3) yes
C9 C10 C11 118.5(3) yes
N1 C11 C10 123.3(3) yes
N3 C12 C13 115.6(3) yes
C12 C13 C14 111.6(3) yes
C13 C14 C15 122.0(3) yes
C13 C14 C19 120.4(3) yes
C15 C14 C19 117.5(3) yes
C14 C15 C16 121.3(3) yes
C15 C16 C17 120.4(3) yes
C16 C17 C18 119.1(3) yes
C17 C18 C19 120.5(3) yes
C14 C19 C18 121.1(3) yes
N5 C20 C21 108.3(3) yes
N6 C21 C20 107.04(19) yes
N5 C22 C23 107.61(17) yes
N6 C23 C22 107.3(3) yes
N5 C24 C25 111.39(18) yes
C24 C25 C26 114.9(3) yes
N4 C26 C25 118.8(3) yes
N4 C26 C27 121.4(3) yes
C25 C26 C27 119.8(3) yes
C26 C27 C28 120.3(3) yes
C27 C28 C29 118.4(3) yes
C28 C29 C30 118.8(3) yes
N4 C30 C29 123.0(3) yes
N6 C31 C32 115.8(3) yes
C31 C32 C33 110.4(3) yes
C32 C33 C34 120.9(3) yes
C32 C33 C38 121.3(3) yes
C34 C33 C38 117.8(3) yes
C33 C34 C35 121.4(3) yes
C34 C35 C36 120.1(3) yes
C35 C36 C37 119.3(3) yes
C36 C37 C38 120.3(3) yes
C33 C38 C37 121.1(3) yes
N2 C1 H1A 110.131 no
N2 C1 H1B 110.125 no
C2 C1 H1A 110.140 no
C2 C1 H1B 110.131 no
H1A C1 H1B 108.448 no
N3 C2 H2A 110.262 no
N3 C2 H2B 110.257 no
C1 C2 H2A 110.261 no
C1 C2 H2B 110.262 no
H2A C2 H2B 108.529 no
N2 C3 H3A 110.053 no
N2 C3 H3B 110.054 no
C4 C3 H3A 110.050 no
C4 C3 H3B 110.057 no
H3A C3 H3B 108.406 no
N3 C4 H4A 110.297 no
N3 C4 H4B 110.298 no
C3 C4 H4A 110.288 no
C3 C4 H4B 110.292 no
H4A C4 H4B 108.552 no
N2 C5 H5A 109.243 no
N2 C5 H5B 109.244 no
C6 C5 H5A 109.248 no
C6 C5 H5B 109.253 no
H5A C5 H5B 107.915 no
C5 C6 H6A 108.640 no
C5 C6 H6B 108.633 no
C7 C6 H6A 108.645 no
C7 C6 H6B 108.633 no
H6A C6 H6B 107.591 no
C7 C8 H8 119.902 no
C9 C8 H8 119.902 no
C8 C9 H9 120.690 no
C10 C9 H9 120.689 no
C9 C10 H10 120.734 no
C11 C10 H10 120.741 no
N1 C11 H11 118.328 no
C10 C11 H11 118.323 no
N3 C12 H12A 108.397 no
N3 C12 H12B 108.392 no
C13 C12 H12A 108.386 no
C13 C12 H12B 108.388 no
H12A C12 H12B 107.448 no
C12 C13 H13A 109.318 no
C12 C13 H13B 109.309 no
C14 C13 H13A 109.314 no
C14 C13 H13B 109.317 no
H13A C13 H13B 107.958 no
C14 C15 H15 119.348 no
C16 C15 H15 119.339 no
C15 C16 H16 119.810 no
C17 C16 H16 119.804 no
C16 C17 H17 120.460 no
C18 C17 H17 120.461 no
C17 C18 H18 119.734 no
C19 C18 H18 119.727 no
C14 C19 H19 119.429 no
C18 C19 H19 119.429 no
N5 C20 H20A 110.043 no
N5 C20 H20B 110.034 no
C21 C20 H20A 110.036 no
C21 C20 H20B 110.031 no
H20A C20 H20B 108.393 no
N6 C21 H21A 110.314 no
N6 C21 H21B 110.315 no
C20 C21 H21A 110.314 no
C20 C21 H21B 110.306 no
H21A C21 H21B 108.551 no
N5 C22 H22A 110.182 no
N5 C22 H22B 110.193 no
C23 C22 H22A 110.188 no
C23 C22 H22B 110.188 no
H22A C22 H22B 108.485 no
N6 C23 H23A 110.261 no
N6 C23 H23B 110.257 no
C22 C23 H23A 110.257 no
C22 C23 H23B 110.262 no
H23A C23 H23B 108.525 no
N5 C24 H24A 109.350 no
N5 C24 H24B 109.350 no
C25 C24 H24A 109.347 no
C25 C24 H24B 109.353 no
H24A C24 H24B 107.980 no
C24 C25 H25A 108.548 no
C24 C25 H25B 108.546 no
C26 C25 H25A 108.539 no
C26 C25 H25B 108.544 no
H25A C25 H25B 107.534 no
C26 C27 H27 119.843 no
C28 C27 H27 119.843 no
C27 C28 H28 120.816 no
C29 C28 H28 120.805 no
C28 C29 H29 120.615 no
C30 C29 H29 120.621 no
N4 C30 H30 118.520 no
C29 C30 H30 118.516 no
N6 C31 H31A 108.329 no
N6 C31 H31B 108.324 no
C32 C31 H31A 108.333 no
C32 C31 H31B 108.330 no
H31A C31 H31B 107.414 no
C31 C32 H32A 109.568 no
C31 C32 H32B 109.570 no
C33 C32 H32A 109.570 no
C33 C32 H32B 109.565 no
H32A C32 H32B 108.109 no
C33 C34 H34 119.310 no
C35 C34 H34 119.301 no
C34 C35 H35 119.946 no
C36 C35 H35 119.954 no
C35 C36 H36 120.334 no
C37 C36 H36 120.330 no
C36 C37 H37 119.844 no
C38 C37 H37 119.839 no
C33 C38 H38 119.478 no
C37 C38 H38 119.469 no

loop_
_geom_bond_atom_site_label_1
_geom_bond_atom_site_label_2
_geom_bond_distance
_geom_bond_publ_flag
Cu1 Cl1 2.3873(8) yes
Cu1 Cl2 2.3473(7) yes
Cu1 N1 2.038(3) yes
Cu1 N2 2.059(3) yes
Cu1 N3 2.081(3) yes
Cu2 Cl3 2.3519(6) yes
Cu2 Cl4 2.3371(9) yes
Cu2 N4 2.033(3) yes
Cu2 N5 2.058(3) yes
Cu2 N6 2.089(3) yes
N1 C7 1.352(4) yes
N1 C11 1.353(4) yes
N2 C1 1.483(5) yes
N2 C3 1.484(3) yes
N2 C5 1.471(4) yes
N3 C2 1.484(4) yes
N3 C4 1.493(3) yes
N3 C12 1.474(4) yes
N4 C26 1.354(4) yes
N4 C30 1.354(4) yes
N5 C20 1.483(4) yes
N5 C22 1.483(4) yes
N5 C24 1.473(4) yes
N6 C21 1.484(4) yes
N6 C23 1.485(3) yes
N6 C31 1.476(4) yes
C1 C2 1.541(5) yes
C3 C4 1.533(4) yes
C5 C6 1.524(5) yes
C6 C7 1.505(4) yes
C7 C8 1.392(4) yes
C8 C9 1.379(4) yes
C9 C10 1.390(5) yes
C10 C11 1.379(5) yes
C12 C13 1.535(4) yes
C13 C14 1.506(4) yes
C14 C15 1.393(4) yes
C14 C19 1.402(5) yes
C15 C16 1.388(4) yes
C16 C17 1.394(5) yes
C17 C18 1.378(5) yes
C18 C19 1.392(5) yes
C20 C21 1.535(4) yes
C22 C23 1.546(4) yes
C24 C25 1.524(4) yes
C25 C26 1.503(5) yes
C26 C27 1.388(4) yes
C27 C28 1.382(5) yes
C28 C29 1.395(5) yes
C29 C30 1.382(5) yes
C31 C32 1.548(4) yes
C32 C33 1.512(4) yes
C33 C34 1.398(5) yes
C33 C38 1.393(4) yes
C34 C35 1.384(5) yes
C35 C36 1.389(4) yes
C36 C37 1.386(5) yes
C37 C38 1.391(5) yes
C1 H1A 0.990 no
C1 H1B 0.990 no
C2 H2A 0.990 no
C2 H2B 0.990 no
C3 H3A 0.990 no
C3 H3B 0.990 no
C4 H4A 0.990 no
C4 H4B 0.990 no
C5 H5A 0.990 no
C5 H5B 0.990 no
C6 H6A 0.990 no
C6 H6B 0.990 no
C8 H8 0.950 no
C9 H9 0.950 no
C10 H10 0.950 no
C11 H11 0.950 no
C12 H12A 0.990 no
C12 H12B 0.990 no
C13 H13A 0.990 no
C13 H13B 0.990 no
C15 H15 0.950 no
C16 H16 0.950 no
C17 H17 0.950 no
C18 H18 0.950 no
C19 H19 0.950 no
C20 H20A 0.990 no
C20 H20B 0.990 no
C21 H21A 0.990 no
C21 H21B 0.990 no
C22 H22A 0.990 no
C22 H22B 0.990 no
C23 H23A 0.990 no
C23 H23B 0.990 no
C24 H24A 0.990 no
C24 H24B 0.990 no
C25 H25A 0.990 no
C25 H25B 0.990 no
C27 H27 0.950 no
C28 H28 0.950 no
C29 H29 0.950 no
C30 H30 0.950 no
C31 H31A 0.990 no
C31 H31B 0.990 no
C32 H32A 0.990 no
C32 H32B 0.990 no
C34 H34 0.950 no
C35 H35 0.950 no
C36 H36 0.950 no
C37 H37 0.950 no
C38 H38 0.950 no

loop_
_geom_contact_atom_site_label_1
_geom_contact_atom_site_label_2
_geom_contact_distance
_geom_contact_publ_flag
_geom_contact_site_symmetry_2
Cu1 C6 3.250(3) no .
Cu2 C25 3.236(3) no .
Cl1 C4 3.345(3) no .
Cl1 C12 3.587(4) no .
Cl2 C2 3.445(3) no .
Cl2 C11 3.262(4) no .
Cl2 C12 3.358(2) no .
Cl3 C21 3.345(3) no .
Cl3 C31 3.518(3) no .
Cl4 C23 3.390(3) no .
Cl4 C30 3.271(4) no .
Cl4 C31 3.360(3) no .
N1 C5 2.985(4) no .
N1 C9 2.788(4) no .
N2 C7 3.169(4) no .
N4 C24 2.979(4) no .
N4 C28 2.791(4) no .
N5 C26 3.170(4) no .
C1 C4 2.846(4) no .
C2 C3 2.858(4) no .
C2 C13 3.090(4) no .
C3 C6 3.114(4) no .
C4 C13 3.035(5) no .
C7 C10 2.746(4) no .
C8 C11 2.709(5) no .
C12 C15 3.071(4) no .
C14 C17 2.817(4) no .
C15 C18 2.766(5) no .
C16 C19 2.763(5) no .
C20 C23 2.811(5) no .
C20 C25 3.125(4) no .
C21 C22 2.896(3) no .
C21 C32 3.033(5) no .
C23 C32 3.147(3) no .
C26 C29 2.745(5) no .
C27 C30 2.716(5) no .
C31 C38 3.017(4) no .
C33 C36 2.809(5) no .
C34 C37 2.763(4) no .
C35 C38 2.769(5) no .
Cl3 C10 3.523(3) no 2_555
Cl3 C27 3.569(3) no 2_566
Cl4 C29 3.559(4) no 2_666
C5 C37 3.435(5) no .
C6 C9 3.564(4) no 2_655
C7 C8 3.528(4) no 2_655
C8 C7 3.528(4) no 2_655
C8 C8 3.490(4) no 2_655
C8 C16 3.577(4) no 1_554
C9 C6 3.564(4) no 2_655
C10 Cl3 3.523(3) no 2_555
C14 C18 3.555(3) no 2_556
C15 C23 3.578(3) no 2_666
C16 C8 3.577(4) no 1_556
C16 C24 3.563(4) no 1_545
C18 C14 3.555(3) no 2_556
C18 C19 3.495(3) no 2_556
C18 C37 3.392(3) no 1_556
C19 C18 3.495(3) no 2_556
C21 C38 3.477(4) no 2_565
C23 C15 3.578(3) no 2_666
C24 C16 3.563(4) no 1_565
C27 Cl3 3.569(3) no 2_566
C28 C35 3.542(4) no 1_556
C29 Cl4 3.559(4) no 2_666
C29 C35 3.517(4) no 1_556
C35 C28 3.542(4) no 1_554
C35 C29 3.517(4) no 1_554
C37 C5 3.435(5) no .
C37 C18 3.392(3) no 1_554
C38 C21 3.477(4) no 2_565
Cu1 H1A 3.0312 no .
Cu1 H2B 3.0321 no .
Cu1 H3B 3.0307 no .
Cu1 H4A 3.0924 no .
Cu1 H5B 3.3109 no .
Cu1 H6B 3.2446 no .
Cu1 H11 2.9290 no .
Cu1 H12A 3.1025 no .
Cu1 H12B 3.1324 no .
Cu2 H20B 3.1120 no .
Cu2 H21A 3.0131 no .
Cu2 H22A 2.9423 no .
Cu2 H23B 3.0993 no .
Cu2 H24B 3.3288 no .
Cu2 H25B 3.2147 no .
Cu2 H30 2.9212 no .
Cu2 H31A 3.0550 no .
Cu2 H31B 3.1573 no .
Cl1 H3B 3.2923 no .
Cl1 H4A 2.8298 no .
Cl1 H12A 2.9741 no .
Cl2 H2B 2.9316 no .
Cl2 H11 2.6433 no .
Cl2 H12B 2.7402 no .
Cl3 H20B 3.5289 no .
Cl3 H21A 2.7818 no .
Cl3 H31A 2.8715 no .
Cl4 H22A 3.4429 no .
Cl4 H23B 2.9134 no .
Cl4 H30 2.6636 no .
Cl4 H31A 3.5876 no .
Cl4 H31B 2.7730 no .
N1 H5B 3.0209 no .
N1 H6A 3.2575 no .
N1 H6B 2.8108 no .
N1 H8 3.2410 no .
N1 H10 3.2544 no .
N2 H2A 3.1099 no .
N2 H2B 3.1005 no .
N2 H4A 3.1140 no .
N2 H4B 3.0950 no .
N2 H6A 3.3016 no .
N2 H6B 2.5856 no .
N3 H1A 3.1015 no .
N3 H1B 3.0919 no .
N3 H3A 3.1054 no .
N3 H3B 3.0862 no .
N3 H13A 2.7936 no .
N3 H13B 2.7214 no .
N4 H24B 3.0177 no .
N4 H25A 3.2513 no .
N4 H25B 2.7994 no .
N4 H27 3.2410 no .
N4 H29 3.2536 no .
N5 H21A 3.0720 no .
N5 H21B 3.1384 no .
N5 H23A 3.0698 no .
N5 H23B 3.1380 no .
N5 H25A 3.2977 no .
N5 H25B 2.5763 no .
N6 H20A 3.0545 no .
N6 H20B 3.1219 no .
N6 H22A 3.0663 no .
N6 H22B 3.1346 no .
N6 H32A 2.8276 no .
N6 H32B 2.7351 no .
C1 H3A 2.5774 no .
C1 H3B 3.2679 no .
C1 H4B 3.1460 no .
C1 H5A 2.7630 no .
C1 H5B 2.5187 no .
C2 H3A 3.1877 no .
C2 H4A 3.2735 no .
C2 H4B 2.5666 no .
C2 H12A 3.3061 no .
C2 H12B 2.6517 no .
C2 H13A 3.4785 no .
C2 H13B 2.7515 no .
C3 H1A 3.2680 no .
C3 H1B 2.5678 no .
C3 H2A 3.1819 no .
C3 H5A 2.5581 no .
C3 H5B 3.2862 no .
C3 H6B 2.7402 no .
C4 H1B 3.1488 no .
C4 H2A 2.5743 no .
C4 H2B 3.2759 no .
C4 H12A 2.6787 no .
C4 H12B 3.3089 no .
C4 H13A 2.7617 no .
C4 H13B 3.2790 no .
C5 H1A 2.5970 no .
C5 H1B 2.7152 no .
C5 H3A 2.7156 no .
C5 H3B 2.6250 no .
C6 H3A 3.5776 no .
C6 H3B 2.7762 no .
C6 H8 2.6454 no .
C7 H5A 3.3664 no .
C7 H5B 2.6637 no .
C7 H9 3.2643 no .
C7 H11 3.1724 no .
C8 H6A 2.5280 no .
C8 H6B 3.0222 no .
C8 H10 3.2470 no .
C9 H11 3.2330 no .
C10 H8 3.2434 no .
C11 H9 3.2455 no .
C12 H2A 2.7634 no .
C12 H2B 2.6295 no .
C12 H4A 2.6122 no .
C12 H4B 2.7736 no .
C12 H15 2.8922 no .
C13 H2A 2.8544 no .
C13 H2B 3.3031 no .
C13 H4A 3.1978 no .
C13 H4B 2.8136 no .
C13 H15 2.6952 no .
C13 H19 2.6736 no .
C14 H12A 2.7263 no .
C14 H12B 2.6487 no .
C14 H16 3.2762 no .
C14 H18 3.2862 no .
C15 H12A 2.8109 no .
C15 H12B 3.2113 no .
C15 H13A 2.8210 no .
C15 H13B 3.3298 no .
C15 H17 3.2727 no .
C15 H19 3.2510 no .
C16 H18 3.2501 no .
C17 H15 3.2669 no .
C17 H19 3.2564 no .
C18 H16 3.2479 no .
C19 H12B 3.5373 no .
C19 H13A 3.1190 no .
C19 H13B 2.5593 no .
C19 H15 3.2520 no .
C19 H17 3.2647 no .
C20 H22A 3.2695 no .
C20 H22B 2.6002 no .
C20 H23A 3.0710 no .
C20 H24A 2.5284 no .
C20 H24B 3.2735 no .
C20 H25B 2.7579 no .
C21 H22B 3.2685 no .
C21 H23A 2.5553 no .
C21 H23B 3.2725 no .
C21 H31A 2.6995 no .
C21 H31B 3.3063 no .
C21 H32A 2.7866 no .
C21 H32B 3.2487 no .
C22 H20A 2.5487 no .
C22 H20B 3.2652 no .
C22 H21B 3.2675 no .
C22 H24A 2.7968 no .
C22 H24B 2.5161 no .
C23 H20A 3.0699 no .
C23 H21A 3.2763 no .
C23 H21B 2.6028 no .
C23 H31A 3.3079 no .
C23 H31B 2.6337 no .
C23 H32A 3.5724 no .
C23 H32B 2.8207 no .
C24 H20A 2.7348 no .
C24 H20B 2.5823 no .
C24 H22A 2.6398 no .
C24 H22B 2.6917 no .
C25 H20B 2.7745 no .
C25 H27 2.6523 no .
C26 H24A 3.3695 no .
C26 H24B 2.6703 no .
C26 H28 3.2645 no .
C26 H30 3.1782 no .
C27 H25A 2.5342 no .
C27 H25B 3.0247 no .
C27 H29 3.2494 no .
C28 H30 3.2426 no .
C29 H27 3.2469 no .
C30 H28 3.2543 no .
C31 H21A 2.6352 no .
C31 H21B 2.7515 no .
C31 H23A 2.8069 no .
C31 H23B 2.6083 no .
C31 H38 2.8153 no .
C32 H21A 3.2220 no .
C32 H21B 2.7788 no .
C32 H23A 2.9597 no .
C32 H23B 3.3215 no .
C32 H34 2.6814 no .
C32 H38 2.6865 no .
C33 H31A 2.7325 no .
C33 H31B 2.6305 no .
C33 H35 3.2798 no .
C33 H37 3.2769 no .
C34 H31B 3.5609 no .
C34 H32A 3.1116 no .
C34 H32B 2.5794 no .
C34 H36 3.2622 no .
C34 H38 3.2516 no .
C35 H37 3.2545 no .
C36 H34 3.2566 no .
C36 H38 3.2618 no .
C37 H35 3.2547 no .
C38 H31A 2.7640 no .
C38 H31B 3.1152 no .
C38 H32A 2.8416 no .
C38 H32B 3.3290 no .
C38 H34 3.2497 no .
C38 H36 3.2676 no .
H1A H2A 2.7407 no .
H1A H2B 2.2249 no .
H1A H3A 3.4756 no .
H1A H5A 3.0367 no .
H1A H5B 2.2818 no .
H1B H2A 2.2247 no .
H1B H2B 2.7479 no .
H1B H3A 2.3492 no .
H1B H3B 3.4737 no .
H1B H4B 3.1935 no .
H1B H5A 2.6729 no .
H1B H5B 2.8422 no .
H2A H3A 3.2635 no .
H2A H4A 3.4713 no .
H2A H4B 2.3394 no .
H2A H12B 3.0650 no .
H2A H13A 3.1436 no .
H2A H13B 2.2852 no .
H2B H4B 3.4735 no .
H2B H12A 3.5173 no .
H2B H12B 2.4264 no .
H2B H13B 2.9045 no .
H3A H4A 2.7298 no .
H3A H4B 2.2159 no .
H3A H5A 2.4516 no .
H3A H5B 3.5161 no .
H3A H6B 3.2687 no .
H3B H4A 2.2159 no .
H3B H4B 2.7441 no .
H3B H5A 2.7310 no .
H3B H5B 3.5704 no .
H3B H6A 3.4652 no .
H3B H6B 2.1296 no .
H4A H12A 2.4471 no .
H4A H12B 3.5242 no .
H4A H13A 2.7793 no .
H4B H12A 3.1271 no .
H4B H13A 2.3689 no .
H4B H13B 2.8962 no .
H5A H6A 2.2696 no .
H5A H6B 2.4455 no .
H5B H6A 2.4521 no .
H5B H6B 2.8569 no .
H6A H8 2.3143 no .
H6B H8 3.1449 no .
H8 H9 2.3379 no .
H9 H10 2.3603 no .
H10 H11 2.3156 no .
H12A H13A 2.3540 no .
H12A H13B 2.8695 no .
H12A H15 2.3482 no .
H12B H13A 2.8688 no .
H12B H13B 2.4150 no .
H12B H15 3.1872 no .
H13A H15 2.8051 no .
H13A H19 3.2942 no .
H13B H19 2.3407 no .
H15 H16 2.3256 no .
H16 H17 2.3481 no .
H17 H18 2.3309 no .
H18 H19 2.3294 no .
H20A H21A 2.7631 no .
H20A H21B 2.2195 no .
H20A H22A 3.4708 no .
H20A H22B 2.3549 no .
H20A H23A 3.0609 no .
H20A H24A 2.4660 no .
H20A H24B 3.5102 no .
H20A H25B 3.3568 no .
H20B H21A 2.2199 no .
H20B H21B 2.7130 no .
H20B H22B 3.4798 no .
H20B H24A 2.6336 no .
H20B H24B 3.5356 no .
H20B H25A 3.4304 no .
H20B H25B 2.1442 no .
H21A H23A 3.4762 no .
H21A H31A 2.4919 no .
H21A H31B 3.5463 no .
H21A H32A 2.8167 no .
H21B H22B 3.4067 no .
H21B H23A 2.3576 no .
H21B H23B 3.4836 no .
H21B H31A 3.1227 no .
H21B H32A 2.3708 no .
H21B H32B 2.8304 no .
H22A H23A 2.7738 no .
H22A H23B 2.2323 no .
H22A H24A 3.1277 no .
H22A H24B 2.3259 no .
H22B H23A 2.2323 no .
H22B H23B 2.7230 no .
H22B H24A 2.6824 no .
H22B H24B 2.7743 no .
H23A H31B 3.0848 no .
H23A H32A 3.2890 no .
H23A H32B 2.3962 no .
H23B H31A 3.4891 no .
H23B H31B 2.3789 no .
H23B H32B 2.9485 no .
H24A H25A 2.2691 no .
H24A H25B 2.4456 no .
H24B H25A 2.4544 no .
H24B H25B 2.8568 no .
H25A H27 2.3223 no .
H25B H27 3.1588 no .
H27 H28 2.3410 no .
H28 H29 2.3649 no .
H29 H30 2.3193 no .
H31A H32A 2.3593 no .
H31A H32B 2.8807 no .
H31A H38 2.2708 no .
H31B H32A 2.8793 no .
H31B H32B 2.4379 no .
H31B H38 3.0653 no .
H32A H34 3.2720 no .
H32A H38 2.8291 no .
H32B H34 2.3643 no .
H34 H35 2.3235 no .
H35 H36 2.3435 no .
H36 H37 2.3389 no .
H37 H38 2.3310 no .
Cl1 H8 2.9770 no 2_655
Cl1 H9 3.2512 no 2_655
Cl1 H16 2.8411 no 2_656
Cl1 H22B 2.9431 no 1_545
Cl1 H23A 3.0548 no 1_545
Cl1 H24B 2.9342 no 2_666
Cl2 H1A 2.8941 no 2_555
Cl2 H5B 2.8007 no 2_555
Cl2 H17 3.4273 no 2_556
Cl2 H18 3.1354 no 2_556
Cl2 H20A 2.8280 no 1_545
Cl2 H21B 3.2843 no 1_545
Cl2 H37 3.2558 no 2_555
Cl3 H1B 2.9889 no .
Cl3 H2A 3.1652 no .
Cl3 H10 2.7127 no 2_555
Cl3 H27 2.8955 no 2_566
Cl3 H28 3.1319 no 2_566
Cl3 H32A 3.3274 no 2_565
Cl4 H3A 2.7929 no .
Cl4 H4A 3.5950 no 2_666
Cl4 H4B 3.2434 no .
Cl4 H4B 3.1982 no 2_666
Cl4 H13A 2.7090 no 2_666
Cl4 H29 2.9715 no 2_666
Cl4 H30 3.1787 no 2_666
Cl4 H35 3.2531 no 2_665
N1 H8 3.5703 no 2_655
N4 H4A 3.2359 no 2_666
C3 H35 3.3483 no 2_665
C4 H30 3.5897 no .
C5 H34 3.1504 no 2_665
C5 H37 3.1077 no .
C5 H38 3.5007 no .
C6 H9 3.4949 no 2_655
C6 H34 2.8360 no 2_665
C7 H8 3.4973 no 2_655
C7 H17 3.4762 no 1_554
C8 H6B 3.4164 no 2_655
C8 H16 2.9804 no 1_554
C8 H17 3.0741 no 1_554
C9 H6B 2.8147 no 2_655
C9 H16 3.2918 no 1_554
C9 H17 3.4358 no 1_554
C9 H27 3.3854 no 1_544
C10 H2B 3.5715 no 2_555
C10 H6B 3.3354 no 2_655
C10 H27 3.4739 no 1_544
C10 H32A 3.5772 no 1_545
C10 H32B 3.3981 no 1_545
C11 H1A 3.1233 no 2_555
C11 H2B 3.5836 no 2_555
C11 H21B 3.5219 no 1_545
C11 H32B 3.5557 no 1_545
C12 H18 3.1810 no 2_556
C12 H22A 3.5427 no 2_666
C13 H22A 3.5654 no 2_666
C13 H29 3.1914 no .
C14 H18 3.4563 no 2_556
C14 H23B 3.4806 no 2_666
C14 H36 3.1245 no 1_556
C15 H22A 3.1739 no 2_666
C15 H23B 2.9452 no 2_666
C15 H24A 2.8808 no 1_545
C15 H36 3.3403 no 1_556
C16 H8 3.0583 no 1_556
C16 H23B 3.5515 no 2_666
C16 H24A 2.9388 no 1_545
C16 H24B 3.3971 no 1_545
C16 H25A 3.4721 no 1_545
C16 H36 3.5128 no 1_556
C17 H8 3.3966 no 1_556
C17 H12B 3.1293 no 2_556
C17 H19 3.4874 no 2_556
C17 H36 3.4808 no 1_556
C17 H37 3.0190 no 1_556
C18 H12B 2.8505 no 2_556
C18 H20A 3.3920 no 2_566
C18 H20B 3.5112 no 2_566
C18 H24A 3.3808 no 2_566
C18 H36 3.2650 no 1_556
C18 H37 2.7195 no 1_556
C19 H24A 3.3143 no 2_566
C19 H25A 3.3446 no 2_566
C19 H25B 3.4398 no 2_566
C19 H36 3.0778 no 1_556
C19 H37 3.4057 no 1_556
C20 H18 3.1374 no 2_566
C20 H37 3.5686 no 2_565
C20 H38 3.3899 no 2_565
C21 H38 2.9548 no 2_565
C22 H15 2.8854 no 2_666
C23 H15 3.1047 no 2_666
C24 H15 3.4657 no 1_565
C24 H16 3.2480 no 1_565
C24 H19 3.2228 no 2_566
C25 H19 2.8313 no 2_566
C25 H28 3.5983 no 2_566
C27 H9 3.1532 no 1_566
C27 H25B 3.5703 no 2_566
C28 H3B 3.4080 no 2_666
C28 H25B 2.9139 no 2_566
C28 H35 3.5774 no 1_556
C29 H3A 3.3620 no 2_666
C29 H3B 3.3679 no 2_666
C29 H13A 3.4723 no .
C29 H13B 3.2906 no .
C29 H25B 3.3518 no 2_566
C29 H35 3.2836 no 1_556
C30 H2A 3.5665 no .
C30 H4A 3.3984 no 2_666
C30 H4B 3.5245 no .
C30 H4B 3.4642 no 2_666
C30 H13B 3.4721 no .
C31 H35 3.3821 no 2_665
C32 H10 3.3592 no 1_565
C32 H21A 3.3921 no 2_565
C33 H21A 3.3217 no 2_565
C33 H28 3.4583 no 1_554
C34 H5A 3.1869 no 2_665
C34 H6A 3.3032 no 2_665
C34 H6B 3.5559 no 2_665
C34 H28 3.0399 no 1_554
C35 H3A 3.4538 no 2_665
C35 H5A 3.2693 no 2_665
C35 H28 3.0395 no 1_554
C35 H29 2.9770 no 1_554
C35 H31B 3.0567 no 2_665
C36 H28 3.4450 no 1_554
C36 H29 3.1413 no 1_554
C36 H31B 3.3936 no 2_665
C37 H5A 2.9243 no .
C37 H5B 3.0949 no .
C37 H6A 3.5613 no .
C37 H18 3.3454 no 1_554
C37 H20B 3.0546 no 2_565
C38 H5A 2.9589 no .
C38 H5B 3.4032 no .
C38 H20B 3.1078 no 2_565
C38 H21A 2.8809 no 2_565
C38 H21B 3.5173 no 2_565
H1A Cl2 2.8941 no 2_555
H1A C11 3.1233 no 2_555
H1A H11 2.8131 no 2_555
H1B Cl3 2.9889 no .
H1B H31A 2.8731 no .
H1B H31B 3.4556 no .
H1B H38 3.3148 no .
H2A Cl3 3.1652 no .
H2A C30 3.5665 no .
H2A H30 3.0336 no .
H2B C10 3.5715 no 2_555
H2B C11 3.5836 no 2_555
H2B H17 2.7763 no 2_556
H3A Cl4 2.7929 no .
H3A C29 3.3620 no 2_666
H3A C35 3.4538 no 2_665
H3A H29 3.2884 no 2_666
H3A H31B 3.4155 no .
H3A H35 2.5950 no 2_665
H3B C28 3.4080 no 2_666
H3B C29 3.3679 no 2_666
H3B H9 3.1900 no 2_655
H3B H34 3.4034 no 2_665
H3B H35 3.3093 no 2_665
H4A Cl4 3.5950 no 2_666
H4A N4 3.2359 no 2_666
H4A C30 3.3984 no 2_666
H4A H22A 3.0495 no 2_666
H4A H24B 3.0002 no 2_666
H4A H30 3.5709 no 2_666
H4B Cl4 3.2434 no .
H4B Cl4 3.1982 no 2_666
H4B C30 3.5245 no .
H4B C30 3.4642 no 2_666
H4B H30 2.6177 no .
H4B H30 3.2527 no 2_666
H5A C34 3.1869 no 2_665
H5A C35 3.2693 no 2_665
H5A C37 2.9243 no .
H5A C38 2.9589 no .
H5A H31B 3.5542 no .
H5A H34 2.5585 no 2_665
H5A H35 2.7349 no 2_665
H5A H37 2.8737 no .
H5A H38 2.9421 no .
H5B Cl2 2.8007 no 2_555
H5B C37 3.0949 no .
H5B C38 3.4032 no .
H5B H17 3.5156 no 1_554
H5B H37 2.5550 no .
H5B H38 3.1489 no .
H6A C34 3.3032 no 2_665
H6A C37 3.5613 no .
H6A H32B 3.1706 no 2_665
H6A H34 2.3701 no 2_665
H6A H37 3.2668 no .
H6B C8 3.4164 no 2_655
H6B C9 2.8147 no 2_655
H6B C10 3.3354 no 2_655
H6B C34 3.5559 no 2_665
H6B H8 3.5941 no 2_655
H6B H9 2.5940 no 2_655
H6B H10 3.4872 no 2_655
H6B H34 2.6677 no 2_665
H8 Cl1 2.9770 no 2_655
H8 N1 3.5703 no 2_655
H8 C7 3.4973 no 2_655
H8 C16 3.0583 no 1_554
H8 C17 3.3966 no 1_554
H8 H6B 3.5941 no 2_655
H8 H16 2.4211 no 1_554
H8 H17 3.0928 no 1_554
H9 Cl1 3.2512 no 2_655
H9 C6 3.4949 no 2_655
H9 C27 3.1532 no 1_544
H9 H3B 3.1900 no 2_655
H9 H6B 2.5940 no 2_655
H9 H16 3.0206 no 1_554
H9 H25A 3.3489 no 1_544
H9 H27 2.7988 no 1_544
H10 Cl3 2.7127 no 2_555
H10 C32 3.3592 no 1_545
H10 H6B 3.4872 no 2_655
H10 H27 2.9784 no 1_544
H10 H28 3.4095 no 1_544
H10 H32A 2.9198 no 1_545
H10 H32B 3.0209 no 1_545
H10 H34 3.4861 no 1_545
H11 H1A 2.8131 no 2_555
H11 H21B 2.6449 no 1_545
H11 H23A 3.3177 no 1_545
H11 H32A 3.2468 no 1_545
H11 H32B 3.2801 no 1_545
H12A H18 3.4279 no 2_556
H12A H20A 3.5013 no 1_545
H12A H22A 2.7811 no 2_666
H12A H22B 3.0379 no 1_545
H12A H24A 3.5500 no 1_545
H12B C17 3.1293 no 2_556
H12B C18 2.8505 no 2_556
H12B H17 2.8219 no 2_556
H12B H18 2.2554 no 2_556
H12B H20A 3.2086 no 1_545
H13A Cl4 2.7090 no 2_666
H13A C29 3.4723 no .
H13A H22A 3.0524 no 2_666
H13A H23B 3.1657 no 2_666
H13A H29 2.7750 no .
H13A H30 3.1632 no .
H13A H36 3.5575 no 1_556
H13B C29 3.2906 no .
H13B C30 3.4721 no .
H13B H25A 3.2656 no 2_566
H13B H29 2.8562 no .
H13B H30 3.1686 no .
H15 C22 2.8854 no 2_666
H15 C23 3.1047 no 2_666
H15 C24 3.4657 no 1_545
H15 H22A 2.3519 no 2_666
H15 H22B 3.4704 no 1_545
H15 H22B 2.9139 no 2_666
H15 H23A 3.2993 no 2_666
H15 H23B 2.6695 no 2_666
H15 H24A 2.7664 no 1_545
H15 H24B 3.2618 no 1_545
H16 Cl1 2.8411 no 2_656
H16 C8 2.9804 no 1_556
H16 C9 3.2918 no 1_556
H16 C24 3.2480 no 1_545
H16 H8 2.4211 no 1_556
H16 H9 3.0206 no 1_556
H16 H24A 2.8717 no 1_545
H16 H24B 2.8677 no 1_545
H16 H25A 3.1668 no 1_545
H17 Cl2 3.4273 no 2_556
H17 C7 3.4762 no 1_556
H17 C8 3.0741 no 1_556
H17 C9 3.4358 no 1_556
H17 H2B 2.7763 no 2_556
H17 H5B 3.5156 no 1_556
H17 H8 3.0928 no 1_556
H17 H12B 2.8219 no 2_556
H17 H37 3.1262 no 1_556
H18 Cl2 3.1354 no 2_556
H18 C12 3.1810 no 2_556
H18 C14 3.4563 no 2_556
H18 C20 3.1374 no 2_566
H18 C37 3.3454 no 1_556
H18 H12A 3.4279 no 2_556
H18 H12B 2.2554 no 2_556
H18 H20A 2.5046 no 2_566
H18 H20B 2.9127 no 2_566
H18 H24A 2.8202 no 2_566
H18 H37 2.6198 no 1_556
H19 C17 3.4874 no 2_556
H19 C24 3.2228 no 2_566
H19 C25 2.8313 no 2_566
H19 H20B 3.1874 no 2_566
H19 H24A 2.6796 no 2_566
H19 H25A 2.4040 no 2_566
H19 H25B 2.5757 no 2_566
H19 H29 3.3889 no .
H19 H36 3.4715 no 1_556
H20A Cl2 2.8280 no 1_565
H20A C18 3.3920 no 2_566
H20A H12A 3.5013 no 1_565
H20A H12B 3.2086 no 1_565
H20A H18 2.5046 no 2_566
H20A H37 3.3053 no 2_565
H20A H38 3.4926 no 2_565
H20B C18 3.5112 no 2_566
H20B C37 3.0546 no 2_565
H20B C38 3.1078 no 2_565
H20B H18 2.9127 no 2_566
H20B H19 3.1874 no 2_566
H20B H28 3.2963 no 2_566
H20B H37 3.0336 no 2_565
H20B H38 3.1087 no 2_565
H21A C32 3.3921 no 2_565
H21A C33 3.3217 no 2_565
H21A C38 2.8809 no 2_565
H21A H31A 3.4962 no 2_565
H21A H32A 2.7447 no 2_565
H21A H38 2.4646 no 2_565
H21B Cl2 3.2843 no 1_565
H21B C11 3.5219 no 1_565
H21B C38 3.5173 no 2_565
H21B H11 2.6449 no 1_565
H21B H38 2.7868 no 2_565
H22A C12 3.5427 no 2_666
H22A C13 3.5654 no 2_666
H22A C15 3.1739 no 2_666
H22A H4A 3.0495 no 2_666
H22A H12A 2.7811 no 2_666
H22A H13A 3.0524 no 2_666
H22A H15 2.3519 no 2_666
H22B Cl1 2.9431 no 1_565
H22B H12A 3.0379 no 1_565
H22B H15 3.4704 no 1_565
H22B H15 2.9139 no 2_666
H23A Cl1 3.0548 no 1_565
H23A H11 3.3177 no 1_565
H23A H15 3.2993 no 2_666
H23B C14 3.4806 no 2_666
H23B C15 2.9452 no 2_666
H23B C16 3.5515 no 2_666
H23B H13A 3.1657 no 2_666
H23B H15 2.6695 no 2_666
H23B H36 2.8324 no 2_665
H24A C15 2.8808 no 1_565
H24A C16 2.9388 no 1_565
H24A C18 3.3808 no 2_566
H24A C19 3.3143 no 2_566
H24A H12A 3.5500 no 1_565
H24A H15 2.7664 no 1_565
H24A H16 2.8717 no 1_565
H24A H18 2.8202 no 2_566
H24A H19 2.6796 no 2_566
H24B Cl1 2.9342 no 2_666
H24B C16 3.3971 no 1_565
H24B H4A 3.0002 no 2_666
H24B H15 3.2618 no 1_565
H24B H16 2.8677 no 1_565
H25A C16 3.4721 no 1_565
H25A C19 3.3446 no 2_566
H25A H9 3.3489 no 1_566
H25A H13B 3.2656 no 2_566
H25A H16 3.1668 no 1_565
H25A H19 2.4040 no 2_566
H25B C19 3.4398 no 2_566
H25B C27 3.5703 no 2_566
H25B C28 2.9139 no 2_566
H25B C29 3.3518 no 2_566
H25B H19 2.5757 no 2_566
H25B H28 2.6995 no 2_566
H25B H29 3.4704 no 2_566
H27 Cl3 2.8955 no 2_566
H27 C9 3.3854 no 1_566
H27 C10 3.4739 no 1_566
H27 H9 2.7988 no 1_566
H27 H10 2.9784 no 1_566
H28 Cl3 3.1319 no 2_566
H28 C25 3.5983 no 2_566
H28 C33 3.4583 no 1_556
H28 C34 3.0399 no 1_556
H28 C35 3.0395 no 1_556
H28 C36 3.4450 no 1_556
H28 H10 3.4095 no 1_566
H28 H20B 3.2963 no 2_566
H28 H25B 2.6995 no 2_566
H28 H34 3.3104 no 1_556
H28 H35 3.3133 no 1_556
H29 Cl4 2.9715 no 2_666
H29 C13 3.1914 no .
H29 C35 2.9770 no 1_556
H29 C36 3.1413 no 1_556
H29 H3A 3.2884 no 2_666
H29 H13A 2.7750 no .
H29 H13B 2.8562 no .
H29 H19 3.3889 no .
H29 H25B 3.4704 no 2_566
H29 H35 2.7317 no 1_556
H29 H36 3.0194 no 1_556
H30 Cl4 3.1787 no 2_666
H30 C4 3.5897 no .
H30 H2A 3.0336 no .
H30 H4A 3.5709 no 2_666
H30 H4B 2.6177 no .
H30 H4B 3.2527 no 2_666
H30 H13A 3.1632 no .
H30 H13B 3.1686 no .
H31A H1B 2.8731 no .
H31A H21A 3.4962 no 2_565
H31A H32A 3.5603 no 2_565
H31B C35 3.0567 no 2_665
H31B C36 3.3936 no 2_665
H31B H1B 3.4556 no .
H31B H3A 3.4155 no .
H31B H5A 3.5542 no .
H31B H35 2.4288 no 2_665
H31B H36 3.1029 no 2_665
H32A Cl3 3.3274 no 2_565
H32A C10 3.5772 no 1_565
H32A H10 2.9198 no 1_565
H32A H11 3.2468 no 1_565
H32A H21A 2.7447 no 2_565
H32A H31A 3.5603 no 2_565
H32B C10 3.3981 no 1_565
H32B C11 3.5557 no 1_565
H32B H6A 3.1706 no 2_665
H32B H10 3.0209 no 1_565
H32B H11 3.2801 no 1_565
H34 C5 3.1504 no 2_665
H34 C6 2.8360 no 2_665
H34 H3B 3.4034 no 2_665
H34 H5A 2.5585 no 2_665
H34 H6A 2.3701 no 2_665
H34 H6B 2.6677 no 2_665
H34 H10 3.4861 no 1_565
H34 H28 3.3104 no 1_554
H35 Cl4 3.2531 no 2_665
H35 C3 3.3483 no 2_665
H35 C28 3.5774 no 1_554
H35 C29 3.2836 no 1_554
H35 C31 3.3821 no 2_665
H35 H3A 2.5950 no 2_665
H35 H3B 3.3093 no 2_665
H35 H5A 2.7349 no 2_665
H35 H28 3.3133 no 1_554
H35 H29 2.7317 no 1_554
H35 H31B 2.4288 no 2_665
H36 C14 3.1245 no 1_554
H36 C15 3.3403 no 1_554
H36 C16 3.5128 no 1_554
H36 C17 3.4808 no 1_554
H36 C18 3.2650 no 1_554
H36 C19 3.0778 no 1_554
H36 H13A 3.5575 no 1_554
H36 H19 3.4715 no 1_554
H36 H23B 2.8324 no 2_665
H36 H29 3.0194 no 1_554
H36 H31B 3.1029 no 2_665
H37 Cl2 3.2558 no 2_555
H37 C5 3.1077 no .
H37 C17 3.0190 no 1_554
H37 C18 2.7195 no 1_554
H37 C19 3.4057 no 1_554
H37 C20 3.5686 no 2_565
H37 H5A 2.8737 no .
H37 H5B 2.5550 no .
H37 H6A 3.2668 no .
H37 H17 3.1262 no 1_554
H37 H18 2.6198 no 1_554
H37 H20A 3.3053 no 2_565
H37 H20B 3.0336 no 2_565
H38 C5 3.5007 no .
H38 C20 3.3899 no 2_565
H38 C21 2.9548 no 2_565
H38 H1B 3.3148 no .
H38 H5A 2.9421 no .
H38 H5B 3.1489 no .
H38 H20A 3.4926 no 2_565
H38 H20B 3.1087 no 2_565
H38 H21A 2.4646 no 2_565
H38 H21B 2.7868 no 2_565

loop_
_geom_torsion_atom_site_label_1
_geom_torsion_atom_site_label_2
_geom_torsion_atom_site_label_3
_geom_torsion_atom_site_label_4
_geom_torsion
_geom_torsion_publ_flag
Cl1 Cu1 N1 C7 -89.19(16) no
Cl1 Cu1 N1 C11 83.67(14) no
Cl1 Cu1 N2 C1 -142.16(6) no
Cl1 Cu1 N2 C3 -29.74(15) no
Cl1 Cu1 N2 C5 94.79(11) no
Cl1 Cu1 N3 C2 172.94(10) no
Cl1 Cu1 N3 C4 60.70(12) no
Cl1 Cu1 N3 C12 -63.17(11) no
Cl2 Cu1 N1 C7 156.38(15) no
Cl2 Cu1 N1 C11 -30.76(15) no
Cl2 Cu1 N2 C1 22.19(12) no
Cl2 Cu1 N2 C3 134.61(9) no
Cl2 Cu1 N2 C5 -100.86(14) no
Cl2 Cu1 N3 C2 -72.73(10) no
Cl2 Cu1 N3 C4 175.03(11) no
Cl2 Cu1 N3 C12 51.16(11) no
N1 Cu1 N2 C1 123.62(10) no
N1 Cu1 N2 C3 -123.95(13) no
N1 Cu1 N2 C5 0.57(13) no
N2 Cu1 N1 C7 27.04(17) no
N2 Cu1 N1 C11 -160.10(14) no
N2 Cu1 N3 C2 56.92(11) no
N2 Cu1 N3 C4 -55.32(12) no
N2 Cu1 N3 C12 -179.20(14) no
N3 Cu1 N2 C1 -56.49(10) no
N3 Cu1 N2 C3 55.94(12) no
N3 Cu1 N2 C5 -179.54(14) no
Cl3 Cu2 N4 C26 -90.66(12) no
Cl3 Cu2 N4 C30 80.67(11) no
Cl3 Cu2 N5 C20 -30.30(16) no
Cl3 Cu2 N5 C22 -142.78(7) no
Cl3 Cu2 N5 C24 94.59(11) no
Cl3 Cu2 N6 C21 63.10(9) no
Cl3 Cu2 N6 C23 175.75(12) no
Cl3 Cu2 N6 C31 -59.96(11) no
Cl4 Cu2 N4 C26 154.69(11) no
Cl4 Cu2 N4 C30 -33.98(11) no
Cl4 Cu2 N5 C20 133.58(9) no
Cl4 Cu2 N5 C22 21.09(13) no
Cl4 Cu2 N5 C24 -101.53(13) no
Cl4 Cu2 N6 C21 177.44(8) no
Cl4 Cu2 N6 C23 -69.91(12) no
Cl4 Cu2 N6 C31 54.38(11) no
N4 Cu2 N5 C20 -125.99(13) no
N4 Cu2 N5 C22 121.53(11) no
N4 Cu2 N5 C24 -1.10(13) no
N5 Cu2 N4 C26 29.30(13) no
N5 Cu2 N4 C30 -159.37(12) no
N5 Cu2 N6 C21 -56.71(10) no
N5 Cu2 N6 C23 55.94(12) no
N5 Cu2 N6 C31 -179.77(13) no
N6 Cu2 N5 C20 54.11(12) no
N6 Cu2 N5 C22 -58.37(10) no
N6 Cu2 N5 C24 179.00(14) no
Cu1 N1 C7 C6 -7.5(3) no
Cu1 N1 C7 C8 171.19(14) no
Cu1 N1 C11 C10 -173.41(16) no
C7 N1 C11 C10 -0.2(4) no
C11 N1 C7 C6 179.6(2) no
C11 N1 C7 C8 -1.7(4) no
Cu1 N2 C1 C2 44.92(15) no
Cu1 N2 C3 C4 -45.9(3) no
Cu1 N2 C5 C6 -44.39(19) no
C1 N2 C3 C4 62.9(3) no
C3 N2 C1 C2 -64.2(3) no
C1 N2 C5 C6 -163.03(16) no
C5 N2 C1 C2 171.79(15) no
C3 N2 C5 C6 75.6(3) no
C5 N2 C3 C4 -173.6(2) no
Cu1 N3 C2 C1 -45.35(16) no
Cu1 N3 C4 C3 43.0(2) no
Cu1 N3 C12 C13 178.22(13) no
C2 N3 C4 C3 -65.4(3) no
C4 N3 C2 C1 63.9(2) no
C2 N3 C12 C13 -63.8(2) no
C12 N3 C2 C1 -170.43(14) no
C4 N3 C12 C13 59.1(3) no
C12 N3 C4 C3 168.5(2) no
Cu2 N4 C26 C25 -9.3(3) no
Cu2 N4 C26 C27 169.62(11) no
Cu2 N4 C30 C29 -171.07(12) no
C26 N4 C30 C29 0.7(3) no
C30 N4 C26 C25 179.41(15) no
C30 N4 C26 C27 -1.7(3) no
Cu2 N5 C20 C21 -40.8(3) no
Cu2 N5 C22 C23 50.0(2) no
Cu2 N5 C24 C25 -43.1(3) no
C20 N5 C22 C23 -60.2(3) no
C22 N5 C20 C21 67.0(3) no
C20 N5 C24 C25 78.4(3) no
C24 N5 C20 C21 -169.38(18) no
C22 N5 C24 C25 -160.2(2) no
C24 N5 C22 C23 176.4(2) no
Cu2 N6 C21 C20 47.85(17) no
Cu2 N6 C23 C22 -41.0(2) no
Cu2 N6 C31 C32 173.99(12) no
C21 N6 C23 C22 67.4(3) no
C23 N6 C21 C20 -61.0(3) no
C21 N6 C31 C32 56.8(3) no
C31 N6 C21 C20 171.74(19) no
C23 N6 C31 C32 -67.5(3) no
C31 N6 C23 C22 -165.65(19) no
N2 C1 C2 N3 0.7(3) no
N2 C3 C4 N3 1.5(3) no
N2 C5 C6 C7 75.0(2) no
C5 C6 C7 N1 -46.2(3) no
C5 C6 C7 C8 135.1(3) no
N1 C7 C8 C9 2.7(4) no
C6 C7 C8 C9 -178.5(2) no
C7 C8 C9 C10 -1.9(4) no
C8 C9 C10 C11 0.1(4) no
C9 C10 C11 N1 0.9(4) no
N3 C12 C13 C14 174.64(18) no
C12 C13 C14 C15 55.9(3) no
C12 C13 C14 C19 -124.9(3) no
C13 C14 C15 C16 178.67(15) no
C13 C14 C19 C18 -178.63(15) no
C15 C14 C19 C18 0.7(3) no
C19 C14 C15 C16 -0.6(3) no
C14 C15 C16 C17 0.1(3) no
C15 C16 C17 C18 0.4(3) no
C16 C17 C18 C19 -0.3(3) no
C17 C18 C19 C14 -0.2(3) no
N5 C20 C21 N6 -5.2(3) no
N5 C22 C23 N6 -5.3(3) no
N5 C24 C25 C26 75.2(3) no
C24 C25 C26 N4 -46.2(3) no
C24 C25 C26 C27 134.9(2) no
N4 C26 C27 C28 1.0(3) no
C25 C26 C27 C28 179.93(15) no
C26 C27 C28 C29 0.6(3) no
C27 C28 C29 C30 -1.5(3) no
C28 C29 C30 N4 0.8(3) no
N6 C31 C32 C33 173.05(17) no
C31 C32 C33 C34 -128.0(3) no
C31 C32 C33 C38 52.0(3) no
C32 C33 C34 C35 -179.8(2) no
C32 C33 C38 C37 -179.8(2) no
C34 C33 C38 C37 0.2(4) no
C38 C33 C34 C35 0.2(4) no
C33 C34 C35 C36 0.1(4) no
C34 C35 C36 C37 -0.8(4) no
C35 C36 C37 C38 1.2(4) no
C36 C37 C38 C33 -0.9(4) no
